data_4106834
loop_
_publ_author_name
'Guang-Peng Wu'
'Sheng-Hsuan Wei'
'Wei-Min Ren'
'Xiao-Bing Lu'
'Tie-Qi Xu'
'Donald J. Darensbourg'

_publ_section_title
;
 Perfectly Alternating Copolymerization of CO2 and Epichlorohydrin Using
 Cobalt(III)-Based Catalyst Systems
;
_journal_name_full 'Journal of the American Chemical Society'
_journal_page_first 15191
_journal_page_last 15199
_journal_paper_doi 10.1021/ja206425j
_journal_volume 133
_journal_year 2011
_chemical_formula_sum 'C13 H24 Cl5 N3 O'
_chemical_formula_weight 415.60
_chemical_name_systematic
; 
 ? 
;
_space_group_IT_number 7
_symmetry_cell_setting monoclinic
_symmetry_space_group_name_Hall 'P -2yc'
_symmetry_space_group_name_H-M 'P 1 c 1'
_atom_sites_solution_hydrogens geom
_atom_sites_solution_primary direct
_atom_sites_solution_secondary difmap
_audit_creation_method SHELXL-97
_cell_angle_alpha 90.00
_cell_angle_beta 101.684(3)
_cell_angle_gamma 90.00
_cell_formula_units_Z 2
_cell_length_a 9.6483(5)
_cell_length_b 11.9539(6)
_cell_length_c 8.5468(4)
_cell_measurement_temperature 273(2)
_cell_measurement_theta_max 25.01
_cell_measurement_theta_min 2.75
_cell_volume 965.32(8)
_computing_molecular_graphics 'Bruker SHELXTL'
_computing_publication_material 'Bruker SHELXTL'
_computing_structure_refinement 'SHELXL-97 (Sheldrick, 1997)'
_computing_structure_solution 'SHELXS-97 (Sheldrick, 1990)'
_diffrn_ambient_temperature 273(2)
_diffrn_detector_area_resol_mean 0.01
_diffrn_measured_fraction_theta_full 0.994
_diffrn_measured_fraction_theta_max 0.994
_diffrn_measurement_device_type 'Bruker Smart Apex CCD'
_diffrn_measurement_method \w-2\q
_diffrn_radiation_monochromator graphite
_diffrn_radiation_source 'fine-focus sealed tube'
_diffrn_radiation_type MoK\a
_diffrn_radiation_wavelength 0.71073
_diffrn_reflns_av_R_equivalents 0.0167
_diffrn_reflns_av_sigmaI/netI 0.0256
_diffrn_reflns_limit_h_max 11
_diffrn_reflns_limit_h_min -11
_diffrn_reflns_limit_k_max 14
_diffrn_reflns_limit_k_min -13
_diffrn_reflns_limit_l_max 10
_diffrn_reflns_limit_l_min -10
_diffrn_reflns_number 5939
_diffrn_reflns_theta_full 25.01
_diffrn_reflns_theta_max 25.01
_diffrn_reflns_theta_min 2.75
_diffrn_standards_decay_% none
_diffrn_standards_interval_count 0
_diffrn_standards_interval_time 0
_diffrn_standards_number 0
_exptl_absorpt_coefficient_mu 0.755
_exptl_absorpt_correction_T_max 0.920
_exptl_absorpt_correction_T_min 0.910
_exptl_absorpt_correction_type empirical
_exptl_absorpt_process_details 'ABSCOR by T.Higashi 8 March, 1995'
_exptl_crystal_colour colorless
_exptl_crystal_density_diffrn 1.430
_exptl_crystal_description block
_exptl_crystal_F_000 432
_exptl_crystal_size_max 0.16
_exptl_crystal_size_mid 0.14
_exptl_crystal_size_min 0.12
_refine_diff_density_max 0.585
_refine_diff_density_min -0.486
_refine_diff_density_rms 0.050
_refine_ls_abs_structure_details 'Flack H D (1983), Acta Cryst. A39, 876-881'
_refine_ls_abs_structure_Flack 0.01(7)
_refine_ls_extinction_method none
_refine_ls_goodness_of_fit_ref 1.037
_refine_ls_hydrogen_treatment mixed
_refine_ls_matrix_type full
_refine_ls_number_parameters 217
_refine_ls_number_reflns 3247
_refine_ls_number_restraints 2
_refine_ls_restrained_S_all 1.037
_refine_ls_R_factor_all 0.0393
_refine_ls_R_factor_gt 0.0381
_refine_ls_shift/su_max 0.000
_refine_ls_shift/su_mean 0.000
_refine_ls_structure_factor_coef Fsqd
_refine_ls_weighting_details 'calc w=1/[\s^2^(Fo^2^)+(0.0520P)^2^+0.6516P] where P=(Fo^2^+2Fc^2^)/3'
_refine_ls_weighting_scheme calc
_refine_ls_wR_factor_gt 0.0988
_refine_ls_wR_factor_ref 0.1002
_reflns_number_gt 3156
_reflns_number_total 3247
_reflns_threshold_expression >2sigma(I)
_cod_data_source_file ja206425j_si_002.cif
_cod_data_source_block 2
_cod_database_code 4106834

loop_
_symmetry_equiv_pos_as_xyz
'x, y, z'
'x, -y, z+1/2'

loop_
_atom_site_label
_atom_site_type_symbol
_atom_site_fract_x
_atom_site_fract_y
_atom_site_fract_z
_atom_site_U_iso_or_equiv
_atom_site_adp_type
_atom_site_occupancy
_atom_site_symmetry_multiplicity
_atom_site_calc_flag
_atom_site_refinement_flags
_atom_site_disorder_assembly
_atom_site_disorder_group
Cl1 Cl 0.45935(7) 0.09127(6) 0.29902(8) 0.03472(17) Uani 1 1 d . . .
N2 N 0.2789(2) 0.19887(19) 0.7428(3) 0.0283(5) Uani 1 1 d . . .
N1 N 0.1856(3) 0.3384(2) 0.5354(3) 0.0339(5) Uani 1 1 d . . .
O1 O 0.3418(2) 0.38403(18) 0.7587(3) 0.0391(5) Uani 1 1 d . . .
N3 N 0.1011(3) 0.3403(2) 0.7779(3) 0.0330(5) Uani 1 1 d . . .
C3 C 0.3033(3) 0.1740(3) 0.9196(4) 0.0375(7) Uani 1 1 d . . .
H3A H 0.3821 0.2185 0.9753 0.045 Uiso 1 1 calc R . .
H3B H 0.3281 0.0957 0.9374 0.045 Uiso 1 1 calc R . .
C1 C 0.1270(4) 0.3191(3) 0.9503(4) 0.0420(7) Uani 1 1 d . . .
H1A H 0.0412 0.3335 0.9897 0.050 Uiso 1 1 calc R . .
H1B H 0.1999 0.3694 1.0047 0.050 Uiso 1 1 calc R . .
C7 C 0.1822(3) 0.1115(2) 0.6505(4) 0.0326(6) Uani 1 1 d . . .
H7A H 0.2281 0.0390 0.6666 0.039 Uiso 1 1 calc R . .
H7B H 0.0959 0.1076 0.6920 0.039 Uiso 1 1 calc R . .
C10 C 0.2166(3) 0.3225(2) 0.7041(4) 0.0316(6) Uani 1 1 d . . .
C9 C 0.0889(3) 0.2550(3) 0.4457(4) 0.0372(7) Uani 1 1 d . . .
H9A H 0.0743 0.2720 0.3325 0.045 Uiso 1 1 calc R . .
H9B H -0.0020 0.2601 0.4771 0.045 Uiso 1 1 calc R . .
C8 C 0.1451(3) 0.1365(3) 0.4738(4) 0.0373(7) Uani 1 1 d . . .
H8A H 0.0740 0.0839 0.4215 0.045 Uiso 1 1 calc R . .
H8B H 0.2285 0.1277 0.4279 0.045 Uiso 1 1 calc R . .
C4 C 0.4210(3) 0.2098(3) 0.6923(4) 0.0351(7) Uani 1 1 d . . .
H4A H 0.4988 0.1905 0.7791 0.042 Uiso 1 1 calc R . .
H4B H 0.4250 0.1630 0.6006 0.042 Uiso 1 1 calc R . .
C5 C 0.4233(3) 0.3334(3) 0.6503(4) 0.0396(7) Uani 1 1 d . . .
H5 H 0.5185 0.3647 0.6591 0.048 Uiso 1 1 calc R . .
C2 C 0.1731(4) 0.1994(3) 0.9868(4) 0.0434(8) Uani 1 1 d . . .
H2A H 0.0970 0.1491 0.9402 0.052 Uiso 1 1 calc R . .
H2B H 0.1940 0.1878 1.1015 0.052 Uiso 1 1 calc R . .
C6 C 0.3252(3) 0.3545(3) 0.4906(4) 0.0414(7) Uani 1 1 d . . .
H6A H 0.3357 0.4298 0.4522 0.050 Uiso 1 1 calc R . .
H6B H 0.3404 0.3009 0.4105 0.050 Uiso 1 1 calc R . .
C11 C 0.0237(4) 0.4444(3) 0.7317(5) 0.0475(8) Uani 1 1 d . . .
H11E H 0.0092 0.4537 0.6180 0.071 Uiso 1 1 calc R . .
H11F H 0.0774 0.5063 0.7838 0.071 Uiso 1 1 calc R . .
H11D H -0.0663 0.4413 0.7632 0.071 Uiso 1 1 calc R . .
Cl5 Cl 0.85119(13) -0.04892(11) 0.60562(17) 0.0777(3) Uani 1 1 d . . .
Cl3 Cl 0.78921(12) 0.18083(10) 0.67826(15) 0.0690(3) Uani 1 1 d . . .
Cl2 Cl 0.7112(3) 0.33529(17) 0.0513(2) 0.1323(8) Uani 1 1 d . A .
C22 C 0.7202(4) 0.0450(4) 0.6394(5) 0.0534(9) Uani 1 1 d . . .
H22A H 0.6818 0.0194 0.7296 0.064 Uiso 1 1 calc R . .
H22B H 0.6437 0.0467 0.5463 0.064 Uiso 1 1 calc R . .
C21 C 0.6869(6) 0.3031(4) 0.2402(7) 0.0759(13) Uani 1 1 d . . .
Cl4 Cl 0.6790(3) 0.41903(15) 0.3678(3) 0.0848(8) Uani 0.786(8) 1 d P A 1
Cl4' Cl 0.5662(16) 0.4103(6) 0.2600(19) 0.128(7) Uani 0.214(8) 1 d P A 2
H92 H 0.601(6) 0.250(5) 0.248(6) 0.082(15) Uiso 1 1 d . . .
H91 H 0.825(11) 0.293(8) 0.264(14) 0.19(4) Uiso 1 1 d . . .

loop_
_atom_site_aniso_label
_atom_site_aniso_U_11
_atom_site_aniso_U_22
_atom_site_aniso_U_33
_atom_site_aniso_U_23
_atom_site_aniso_U_13
_atom_site_aniso_U_12
Cl1 0.0342(3) 0.0393(4) 0.0319(3) -0.0032(3) 0.0097(2) -0.0013(3)
N2 0.0288(12) 0.0283(12) 0.0290(12) 0.0007(9) 0.0089(9) 0.0042(9)
N1 0.0401(13) 0.0290(13) 0.0373(13) 0.0038(11) 0.0193(11) 0.0012(10)
O1 0.0376(11) 0.0334(11) 0.0497(13) -0.0101(10) 0.0169(9) -0.0056(9)
N3 0.0351(13) 0.0300(12) 0.0369(13) -0.0009(10) 0.0147(10) 0.0061(10)
C3 0.0406(16) 0.0441(17) 0.0268(15) 0.0022(13) 0.0045(12) 0.0063(13)
C1 0.0443(18) 0.0482(19) 0.0376(17) -0.0085(14) 0.0176(14) 0.0037(14)
C7 0.0342(15) 0.0242(14) 0.0404(16) -0.0023(12) 0.0097(12) -0.0020(11)
C10 0.0334(15) 0.0249(14) 0.0374(16) -0.0007(11) 0.0095(12) 0.0016(11)
C9 0.0352(15) 0.0476(19) 0.0285(15) 0.0020(13) 0.0056(12) 0.0055(14)
C8 0.0358(16) 0.0398(16) 0.0355(16) -0.0088(13) 0.0056(12) -0.0020(13)
C4 0.0259(14) 0.0433(17) 0.0362(16) -0.0024(13) 0.0066(12) -0.0004(12)
C5 0.0349(15) 0.0403(17) 0.0478(19) -0.0064(14) 0.0179(14) -0.0054(13)
C2 0.0496(19) 0.055(2) 0.0285(15) 0.0032(14) 0.0157(14) 0.0068(16)
C6 0.0470(18) 0.0331(16) 0.0487(19) 0.0095(14) 0.0202(14) 0.0026(13)
C11 0.052(2) 0.0384(18) 0.057(2) -0.0001(16) 0.0216(17) 0.0151(15)
Cl5 0.0619(6) 0.0716(7) 0.1011(9) -0.0069(6) 0.0199(6) 0.0010(5)
Cl3 0.0554(6) 0.0693(7) 0.0875(8) -0.0033(5) 0.0263(5) -0.0065(5)
Cl2 0.211(2) 0.1098(13) 0.0805(10) 0.0013(10) 0.0397(13) -0.0377(14)
C22 0.0344(16) 0.071(2) 0.053(2) 0.0125(19) 0.0049(14) -0.0082(16)
C21 0.079(3) 0.061(3) 0.090(4) 0.001(2) 0.022(3) -0.010(2)
Cl4 0.0988(18) 0.0683(11) 0.0953(14) -0.0083(9) 0.0384(13) -0.0103(9)
Cl4' 0.174(13) 0.052(4) 0.203(15) 0.017(5) 0.142(13) 0.023(5)

loop_
_atom_type_symbol
_atom_type_description
_atom_type_scat_dispersion_real
_atom_type_scat_dispersion_imag
_atom_type_scat_source
C C 0.0033 0.0016 'International Tables Vol C Tables 4.2.6.8 and 6.1.1.4'
H H 0.0000 0.0000 'International Tables Vol C Tables 4.2.6.8 and 6.1.1.4'
N N 0.0061 0.0033 'International Tables Vol C Tables 4.2.6.8 and 6.1.1.4'
O O 0.0106 0.0060 'International Tables Vol C Tables 4.2.6.8 and 6.1.1.4'
Cl Cl 0.1484 0.1585 'International Tables Vol C Tables 4.2.6.8 and 6.1.1.4'

loop_
_geom_angle_atom_site_label_1
_geom_angle_atom_site_label_2
_geom_angle_atom_site_label_3
_geom_angle
C3 N2 C7 109.9(2)
C3 N2 C4 109.5(2)
C7 N2 C4 114.0(2)
C3 N2 C10 111.3(2)
C7 N2 C10 111.3(2)
C4 N2 C10 100.6(2)
C10 N1 C9 114.8(2)
C10 N1 C6 105.2(2)
C9 N1 C6 117.8(3)
C10 O1 C5 96.3(2)
C10 N3 C11 114.6(2)
C10 N3 C1 115.8(2)
C11 N3 C1 113.1(2)
N2 C3 C2 111.5(2)
N3 C1 C2 110.8(2)
C8 C7 N2 112.4(2)
N3 C10 O1 118.5(2)
N3 C10 N1 114.3(2)
O1 C10 N1 104.8(2)
N3 C10 N2 110.2(2)
O1 C10 N2 98.8(2)
N1 C10 N2 108.9(2)
N1 C9 C8 112.4(2)
C7 C8 C9 110.3(2)
C5 C4 N2 101.9(2)
O1 C5 C6 100.6(3)
O1 C5 C4 102.5(2)
C6 C5 C4 109.7(3)
C1 C2 C3 110.1(3)
N1 C6 C5 100.3(3)
Cl5 C22 Cl3 111.3(2)
Cl2 C21 Cl4' 98.4(5)
Cl2 C21 Cl4 115.7(3)
Cl4' C21 Cl4 42.4(6)

loop_
_geom_bond_atom_site_label_1
_geom_bond_atom_site_label_2
_geom_bond_distance
N2 C3 1.511(4)
N2 C7 1.512(4)
N2 C4 1.524(4)
N2 C10 1.604(3)
N1 C10 1.425(4)
N1 C9 1.470(4)
N1 C6 1.486(4)
O1 C10 1.410(4)
O1 C5 1.462(4)
N3 C10 1.404(4)
N3 C11 1.463(4)
N3 C1 1.467(4)
C3 C2 1.515(5)
C1 C2 1.511(5)
C7 C8 1.510(4)
C9 C8 1.519(5)
C4 C5 1.523(5)
C5 C6 1.517(5)
Cl5 C22 1.758(4)
Cl3 C22 1.761(4)
Cl2 C21 1.721(6)
C21 Cl4' 1.762(10)
C21 Cl4 1.774(6)
